data_4313321
loop_
_publ_author_name
'Hans J. Breunig'
'Ioan Ghesner'
'Mihaiela E. Ghesner'
'Enno Lork'

_publ_section_title
;
 Syntheses, Structures, and Dynamic Behavior of Chiral Racemic
 Organoantimony and -bismuth Compounds RR'SbCl, RR'BiCl, and RR'SbM [R =
 2-(Me2NCH2)C6H4, R' = CH(Me3Si)2, M = H, Li, Na]
;
_journal_name_full 'Inorganic Chemistry'
_journal_page_first 1751
_journal_page_last 1757
_journal_paper_doi 10.1021/ic026231j
_journal_volume 42
_journal_year 2003
_chemical_formula_sum 'C26 H57 N3 Na O Sb Si2'
_chemical_formula_weight 628.67
_chemical_name_systematic
; 
 ? 
;
_space_group_IT_number 14
_symmetry_cell_setting monoclinic
_symmetry_space_group_name_Hall '-P 2yn'
_symmetry_space_group_name_H-M 'P 1 21/n 1'
_atom_sites_solution_hydrogens geom
_atom_sites_solution_primary direct
_atom_sites_solution_secondary difmap
_audit_creation_method SHELXL-97
_cell_angle_alpha 90.00
_cell_angle_beta 94.98(3)
_cell_angle_gamma 90.00
_cell_formula_units_Z 4
_cell_length_a 9.797(2)
_cell_length_b 24.991(5)
_cell_length_c 14.348(3)
_cell_measurement_reflns_used 8000
_cell_measurement_temperature 173(2)
_cell_measurement_theta_max 26.05
_cell_measurement_theta_min 1.65
_cell_volume 3499.7(12)
_computing_cell_refinement 'Stoe Cell'
_computing_data_collection 'Stoe Expose'
_computing_data_reduction 'Stoe Reduce'
_computing_molecular_graphics Diamond
_computing_publication_material SHELXTL
_computing_structure_refinement 'SHELXL-97 (Sheldrick, 1997)'
_computing_structure_solution 'SHELXS-97 (Sheldrick, 1990)'
_diffrn_ambient_temperature 173(2)
_diffrn_measured_fraction_theta_full 0.917
_diffrn_measured_fraction_theta_max 0.917
_diffrn_measurement_device_type 'Stoe IPDS'
_diffrn_radiation_monochromator graphite
_diffrn_radiation_source 'fine-focus sealed tube'
_diffrn_radiation_type MoK\a
_diffrn_radiation_wavelength 0.71073
_diffrn_reflns_av_R_equivalents 0.0852
_diffrn_reflns_av_sigmaI/netI 0.0678
_diffrn_reflns_limit_h_max 11
_diffrn_reflns_limit_h_min -11
_diffrn_reflns_limit_k_max 30
_diffrn_reflns_limit_k_min -30
_diffrn_reflns_limit_l_max 17
_diffrn_reflns_limit_l_min -17
_diffrn_reflns_number 35477
_diffrn_reflns_theta_full 26.18
_diffrn_reflns_theta_max 26.18
_diffrn_reflns_theta_min 2.56
_diffrn_standards_decay_% 'random variation +/-2.0'
_exptl_absorpt_coefficient_mu 0.889
_exptl_absorpt_correction_T_max 0.7762
_exptl_absorpt_correction_T_min 0.6647
_exptl_absorpt_correction_type refdelf
_exptl_absorpt_process_details 'Stuart & Walker, Acta Cryst A (1983)'
_exptl_crystal_colour red
_exptl_crystal_density_diffrn 1.193
_exptl_crystal_density_method 'not measured'
_exptl_crystal_description blocks
_exptl_crystal_F_000 1328
_exptl_crystal_size_max 0.50
_exptl_crystal_size_mid 0.40
_exptl_crystal_size_min 0.30
_refine_diff_density_max 0.701
_refine_diff_density_min -0.440
_refine_diff_density_rms 0.101
_refine_ls_extinction_coef 0.0057(7)
_refine_ls_extinction_expression Fc^*^=kFc[1+0.001xFc^2^\l^3^/sin(2\q)]^-1/4^
_refine_ls_extinction_method SHELXL
_refine_ls_goodness_of_fit_ref 1.031
_refine_ls_hydrogen_treatment mixed
_refine_ls_matrix_type full
_refine_ls_number_parameters 326
_refine_ls_number_reflns 6428
_refine_ls_number_restraints 1
_refine_ls_restrained_S_all 1.031
_refine_ls_R_factor_all 0.0918
_refine_ls_R_factor_gt 0.0571
_refine_ls_shift/su_max 0.005
_refine_ls_shift/su_mean 0.000
_refine_ls_structure_factor_coef Fsqd
_refine_ls_weighting_details 'calc w=1/[\s^2^(Fo^2^)+(0.0871P)^2^+0.0000P] where P=(Fo^2^+2Fc^2^)/3'
_refine_ls_weighting_scheme calc
_refine_ls_wR_factor_gt 0.1411
_refine_ls_wR_factor_ref 0.1606
_reflns_number_gt 4174
_reflns_number_total 6428
_reflns_threshold_expression >2sigma(I)
_cod_data_source_file ic026231jsi20030107_043210_4.cif
_cod_data_source_block '[2-(Me2NCH2)C6H4][(Me3Si)2CH]SbNai.tmeda.Et2O'
_cod_depositor_comments
;
The following automatic conversions were performed:

'_exptl_absorpt_correction_type' value 'refdelF' changed to 'refdelf'
according to the built-in table from CIF Core dictionary named
'cif_core.dic' version 2.4.1 from 2010-06-29.

Automatic conversion script
Id: cif_fix_values 1646 2011-03-28 12:23:43Z adriana 
;
_cod_database_code 4313321

loop_
_symmetry_equiv_pos_as_xyz
'x, y, z'
'-x+1/2, y+1/2, -z+1/2'
'-x, -y, -z'
'x-1/2, -y-1/2, z-1/2'

loop_
_atom_site_label
_atom_site_type_symbol
_atom_site_fract_x
_atom_site_fract_y
_atom_site_fract_z
_atom_site_U_iso_or_equiv
_atom_site_adp_type
_atom_site_occupancy
_atom_site_symmetry_multiplicity
_atom_site_calc_flag
_atom_site_refinement_flags
_atom_site_disorder_assembly
_atom_site_disorder_group
Sb1 Sb 0.17150(5) 0.182827(15) 0.30243(3) 0.05140(18) Uani 1 1 d . . .
Na1 Na 0.3974(3) 0.23493(10) 0.19387(19) 0.0576(6) Uani 1 1 d . . .
C1 C 0.1818(7) 0.0927(2) 0.3022(4) 0.0483(12) Uani 1 1 d . . .
H1 H 0.2060 0.0817 0.2386 0.056(19) Uiso 1 1 calc R . .
C8 C 0.1060(7) 0.1938(2) 0.1541(4) 0.0498(13) Uani 1 1 d . . .
N1 N 0.2392(6) 0.3137(2) 0.1877(4) 0.0610(13) Uani 1 1 d . . .
N2 N 0.4943(6) 0.1915(3) 0.0611(4) 0.0618(14) Uani 1 1 d . . .
N3 N 0.6355(8) 0.2681(4) 0.1978(5) 0.080(2) Uani 1 1 d . . .
Si1 Si 0.3287(2) 0.07274(7) 0.38711(13) 0.0541(4) Uani 1 1 d . . .
Si2 Si 0.0093(2) 0.06425(8) 0.31724(14) 0.0600(5) Uani 1 1 d . . .
C2 C 0.3421(11) -0.0032(3) 0.3981(7) 0.082(2) Uani 1 1 d . . .
H2A H 0.3418 -0.0191 0.3357 0.094(5) Uiso 1 1 calc R . .
H2B H 0.2640 -0.0168 0.4292 0.094(5) Uiso 1 1 calc R . .
H2C H 0.4275 -0.0126 0.4352 0.094(5) Uiso 1 1 calc R . .
C3 C 0.4964(9) 0.0955(4) 0.3493(7) 0.076(2) Uani 1 1 d . . .
H3A H 0.5055 0.0834 0.2852 0.094(5) Uiso 1 1 calc R . .
H3B H 0.5709 0.0805 0.3912 0.094(5) Uiso 1 1 calc R . .
H3C H 0.5009 0.1347 0.3516 0.094(5) Uiso 1 1 calc R . .
C4 C 0.3125(10) 0.0989(4) 0.5087(6) 0.077(2) Uani 1 1 d . . .
H4A H 0.3984 0.0926 0.5474 0.094(5) Uiso 1 1 calc R . .
H4B H 0.2376 0.0802 0.5361 0.094(5) Uiso 1 1 calc R . .
H4C H 0.2932 0.1373 0.5058 0.094(5) Uiso 1 1 calc R . .
C5 C -0.1277(9) 0.0894(4) 0.2280(7) 0.079(2) Uani 1 1 d . . .
H5A H -0.1284 0.1286 0.2286 0.094(5) Uiso 1 1 calc R . .
H5B H -0.2171 0.0760 0.2431 0.094(5) Uiso 1 1 calc R . .
H5C H -0.1089 0.0767 0.1657 0.094(5) Uiso 1 1 calc R . .
C6 C 0.0055(13) -0.0117(4) 0.3031(11) 0.110(4) Uani 1 1 d . . .
H6A H 0.0272 -0.0211 0.2398 0.094(5) Uiso 1 1 calc R . .
H6B H -0.0860 -0.0251 0.3135 0.094(5) Uiso 1 1 calc R . .
H6C H 0.0733 -0.0279 0.3489 0.094(5) Uiso 1 1 calc R . .
C7 C -0.0462(12) 0.0807(6) 0.4372(7) 0.107(4) Uani 1 1 d . . .
H7A H 0.0135 0.0622 0.4851 0.094(5) Uiso 1 1 calc R . .
H7B H -0.1411 0.0691 0.4409 0.094(5) Uiso 1 1 calc R . .
H7C H -0.0397 0.1194 0.4476 0.094(5) Uiso 1 1 calc R . .
C9 C 0.0856(8) 0.1510(3) 0.0905(5) 0.0630(17) Uani 1 1 d . . .
H9 H 0.1063 0.1157 0.1118 0.063(10) Uiso 1 1 calc R . .
C10 C 0.0361(9) 0.1587(3) -0.0024(5) 0.0683(19) Uani 1 1 d . . .
H10 H 0.0252 0.1290 -0.0438 0.063(10) Uiso 1 1 calc R . .
C11 C 0.0026(9) 0.2102(4) -0.0343(5) 0.0680(18) Uani 1 1 d . . .
H11 H -0.0352 0.2156 -0.0968 0.063(10) Uiso 1 1 calc R . .
C12 C 0.0243(8) 0.2528(3) 0.0249(5) 0.0635(17) Uani 1 1 d . . .
H12 H 0.0035 0.2878 0.0021 0.063(10) Uiso 1 1 calc R . .
C13 C 0.0764(7) 0.2463(3) 0.1182(5) 0.0556(15) Uani 1 1 d . . .
C14 C 0.0966(8) 0.2941(3) 0.1802(5) 0.0592(16) Uani 1 1 d . . .
H14A H 0.0350 0.3231 0.1553 0.099(13) Uiso 1 1 calc R . .
H14B H 0.0708 0.2848 0.2434 0.099(13) Uiso 1 1 calc R . .
C15 C 0.2610(11) 0.3517(3) 0.2678(6) 0.077(2) Uani 1 1 d . . .
H15A H 0.1964 0.3816 0.2585 0.094(5) Uiso 1 1 calc R . .
H15B H 0.3550 0.3654 0.2713 0.094(5) Uiso 1 1 calc R . .
H15C H 0.2458 0.3331 0.3261 0.094(5) Uiso 1 1 calc R . .
C16 C 0.2691(10) 0.3421(3) 0.1015(6) 0.071(2) Uani 1 1 d . . .
H16A H 0.2680 0.3165 0.0496 0.094(5) Uiso 1 1 calc R . .
H16B H 0.3596 0.3589 0.1109 0.094(5) Uiso 1 1 calc R . .
H16C H 0.1994 0.3697 0.0868 0.094(5) Uiso 1 1 calc R . .
C17 C 0.4150(10) 0.2120(4) -0.0218(6) 0.078(2) Uani 1 1 d . . .
H17A H 0.4338 0.2503 -0.0286 0.094(5) Uiso 1 1 calc R . .
H17B H 0.3171 0.2068 -0.0154 0.094(5) Uiso 1 1 calc R . .
H17C H 0.4407 0.1928 -0.0772 0.094(5) Uiso 1 1 calc R . .
C18 C 0.4758(13) 0.1336(4) 0.0615(7) 0.090(3) Uani 1 1 d . . .
H18A H 0.3801 0.1252 0.0704 0.094(5) Uiso 1 1 calc R . .
H18B H 0.5356 0.1179 0.1126 0.094(5) Uiso 1 1 calc R . .
H18C H 0.4992 0.1188 0.0017 0.094(5) Uiso 1 1 calc R . .
C19 C 0.6395(10) 0.2071(4) 0.0631(7) 0.083(2) Uani 1 1 d . . .
H19A H 0.6952 0.1805 0.1008 0.099(13) Uiso 1 1 calc R . .
H19B H 0.6677 0.2057 -0.0015 0.099(13) Uiso 1 1 calc R . .
C20 C 0.6709(10) 0.2605(5) 0.1016(7) 0.091(3) Uani 1 1 d . . .
H20A H 0.7701 0.2673 0.0995 0.099(13) Uiso 1 1 calc R . .
H20B H 0.6209 0.2874 0.0611 0.099(13) Uiso 1 1 calc R . .
C21 C 0.7132(11) 0.2347(4) 0.2664(7) 0.086(2) Uani 1 1 d . . .
H21A H 0.6806 0.1977 0.2603 0.094(5) Uiso 1 1 calc R . .
H21B H 0.7008 0.2479 0.3295 0.094(5) Uiso 1 1 calc R . .
H21C H 0.8106 0.2361 0.2557 0.094(5) Uiso 1 1 calc R . .
C22 C 0.6633(13) 0.3249(5) 0.2219(9) 0.101(3) Uani 1 1 d . . .
H22A H 0.6308 0.3328 0.2831 0.094(5) Uiso 1 1 calc R . .
H22B H 0.6154 0.3480 0.1744 0.094(5) Uiso 1 1 calc R . .
H22C H 0.7621 0.3317 0.2241 0.094(5) Uiso 1 1 calc R . .
O1 O 0.0800(17) 0.4585(6) 0.3817(9) 0.173(6) Uani 1 1 d . . .
C23 C 0.203(4) 0.4944(9) 0.415(2) 0.25(2) Uani 1 1 d D . .
H23A H 0.2349 0.5127 0.3601 0.22(5) Uiso 1 1 calc R . .
H23B H 0.1699 0.5223 0.4569 0.22(5) Uiso 1 1 calc R . .
C24 C 0.306(4) 0.4710(15) 0.459(2) 0.25(2) Uani 1 1 d D . .
H24A H 0.3508 0.4956 0.5050 0.50(15) Uiso 1 1 calc R . .
H24B H 0.3707 0.4603 0.4142 0.50(15) Uiso 1 1 calc R . .
H24C H 0.2744 0.4392 0.4909 0.50(15) Uiso 1 1 calc R . .
C25 C -0.072(3) 0.4667(16) 0.3266(19) 0.32(3) Uani 1 1 d D . .
H25A H -0.1001 0.5040 0.3387 0.22(5) Uiso 1 1 calc R . .
H25B H -0.0604 0.4644 0.2589 0.22(5) Uiso 1 1 calc R . .
C26 C -0.174(5) 0.4372(18) 0.341(4) 0.40(4) Uani 1 1 d D . .
H26A H -0.1624 0.4019 0.3131 0.50(15) Uiso 1 1 calc R . .
H26B H -0.2586 0.4537 0.3122 0.50(15) Uiso 1 1 calc R . .
H26C H -0.1807 0.4334 0.4083 0.50(15) Uiso 1 1 calc R . .

loop_
_atom_site_aniso_label
_atom_site_aniso_U_11
_atom_site_aniso_U_22
_atom_site_aniso_U_33
_atom_site_aniso_U_23
_atom_site_aniso_U_13
_atom_site_aniso_U_12
Sb1 0.0524(3) 0.0492(2) 0.0527(2) 0.00174(18) 0.00515(15) 0.0009(2)
Na1 0.0438(15) 0.0607(13) 0.0694(15) 0.0035(11) 0.0110(12) 0.0003(10)
C1 0.050(4) 0.042(2) 0.053(3) 0.005(2) 0.006(2) 0.004(2)
C8 0.041(4) 0.058(3) 0.050(3) 0.005(2) 0.001(2) -0.003(2)
N1 0.058(4) 0.056(3) 0.070(3) 0.011(2) 0.012(3) 0.003(3)
N2 0.051(4) 0.075(4) 0.060(3) 0.002(2) 0.011(3) 0.001(3)
N3 0.045(4) 0.128(6) 0.067(4) -0.007(4) 0.008(3) -0.010(4)
Si1 0.0511(11) 0.0526(8) 0.0581(9) 0.0030(7) 0.0015(8) 0.0035(7)
Si2 0.0494(12) 0.0624(9) 0.0684(11) 0.0100(8) 0.0061(8) -0.0071(8)
C2 0.085(7) 0.062(4) 0.096(6) 0.003(4) -0.014(5) 0.012(4)
C3 0.053(5) 0.087(5) 0.088(5) 0.005(4) 0.002(4) 0.000(4)
C4 0.074(6) 0.088(5) 0.067(4) -0.006(4) -0.001(4) 0.004(4)
C5 0.049(5) 0.096(6) 0.090(5) 0.012(4) 0.000(4) -0.013(4)
C6 0.082(8) 0.072(5) 0.173(12) 0.020(6) -0.004(7) -0.020(5)
C7 0.079(7) 0.164(11) 0.081(6) -0.005(6) 0.030(5) -0.038(7)
C9 0.060(5) 0.070(4) 0.059(4) 0.007(3) 0.001(3) -0.008(3)
C10 0.068(5) 0.085(5) 0.052(3) 0.001(3) 0.004(3) -0.012(4)
C11 0.054(5) 0.092(5) 0.056(4) 0.008(3) -0.003(3) -0.007(4)
C12 0.045(4) 0.074(4) 0.072(4) 0.022(3) 0.005(3) 0.005(3)
C13 0.038(4) 0.069(4) 0.060(3) 0.019(3) 0.008(3) 0.005(3)
C14 0.050(4) 0.058(3) 0.070(4) 0.013(3) 0.009(3) 0.011(3)
C15 0.086(7) 0.064(4) 0.080(5) -0.003(3) -0.001(4) 0.005(4)
C16 0.073(6) 0.062(4) 0.078(5) 0.017(3) 0.008(4) -0.005(3)
C17 0.065(6) 0.090(5) 0.080(5) 0.013(4) 0.012(4) 0.003(4)
C18 0.109(8) 0.082(5) 0.080(5) 0.000(4) 0.015(5) 0.009(5)
C19 0.057(5) 0.110(6) 0.084(5) -0.018(5) 0.017(4) 0.014(4)
C20 0.054(6) 0.130(8) 0.089(6) -0.004(5) 0.014(5) -0.009(5)
C21 0.070(6) 0.097(6) 0.091(6) -0.009(5) 0.011(5) 0.002(5)
C22 0.076(7) 0.110(8) 0.119(8) -0.006(6) 0.013(6) -0.029(6)
O1 0.209(15) 0.156(11) 0.152(9) 0.014(7) 0.002(9) 0.079(11)
C23 0.43(6) 0.132(16) 0.21(2) -0.031(16) 0.09(3) -0.14(3)
C24 0.27(4) 0.32(5) 0.16(2) 0.02(2) -0.02(2) 0.14(4)
C25 0.32(4) 0.47(6) 0.20(2) 0.20(3) 0.14(3) 0.31(5)
C26 0.33(7) 0.26(5) 0.56(9) 0.14(5) -0.24(6) -0.12(5)

loop_
_atom_type_symbol
_atom_type_description
_atom_type_scat_dispersion_real
_atom_type_scat_dispersion_imag
_atom_type_scat_source
C C 0.0033 0.0016 'International Tables Vol C Tables 4.2.6.8 and 6.1.1.4'
H H 0.0000 0.0000 'International Tables Vol C Tables 4.2.6.8 and 6.1.1.4'
N N 0.0061 0.0033 'International Tables Vol C Tables 4.2.6.8 and 6.1.1.4'
Na Na 0.0362 0.0249 'International Tables Vol C Tables 4.2.6.8 and 6.1.1.4'
Si Si 0.0817 0.0704 'International Tables Vol C Tables 4.2.6.8 and 6.1.1.4'
Sb Sb -0.5866 1.5461 'International Tables Vol C Tables 4.2.6.8 and 6.1.1.4'
O O 0.0106 0.0060 'International Tables Vol C Tables 4.2.6.8 and 6.1.1.4'

loop_
_geom_angle_atom_site_label_1
_geom_angle_atom_site_label_2
_geom_angle_atom_site_label_3
_geom_angle
_geom_angle_site_symmetry_1
_geom_angle_site_symmetry_3
_geom_angle_publ_flag
C8 Sb1 C1 97.7(2) . . ?
C8 Sb1 Na1 67.69(17) . . ?
C1 Sb1 Na1 112.62(17) . . ?
N2 Na1 N3 74.8(2) . . ?
N2 Na1 N1 126.9(2) . . ?
N3 Na1 N1 108.5(3) . . ?
N2 Na1 C8 97.2(2) . . ?
N3 Na1 C8 170.5(2) . . ?
N1 Na1 C8 72.0(2) . . ?
N2 Na1 Sb1 123.05(18) . . ?
N3 Na1 Sb1 147.4(2) . . ?
N1 Na1 Sb1 83.18(15) . . ?
C8 Na1 Sb1 41.68(11) . . ?
Si2 C1 Si1 118.5(3) . . ?
Si2 C1 Sb1 109.9(3) . . ?
Si1 C1 Sb1 107.3(3) . . ?
C9 C8 C13 116.7(6) . . ?
C9 C8 Sb1 123.2(5) . . ?
C13 C8 Sb1 120.0(5) . . ?
C9 C8 Na1 117.1(5) . . ?
C13 C8 Na1 85.1(4) . . ?
Sb1 C8 Na1 70.63(18) . . ?
C14 N1 C16 110.7(6) . . ?
C14 N1 C15 109.8(6) . . ?
C16 N1 C15 108.3(6) . . ?
C14 N1 Na1 108.7(4) . . ?
C16 N1 Na1 103.9(5) . . ?
C15 N1 Na1 115.3(5) . . ?
C17 N2 C18 107.1(7) . . ?
C17 N2 C19 111.7(7) . . ?
C18 N2 C19 112.5(8) . . ?
C17 N2 Na1 105.3(5) . . ?
C18 N2 Na1 112.3(5) . . ?
C19 N2 Na1 107.8(5) . . ?
C21 N3 C20 114.2(8) . . ?
C21 N3 C22 108.5(9) . . ?
C20 N3 C22 106.9(8) . . ?
C21 N3 Na1 105.1(6) . . ?
C20 N3 Na1 103.6(5) . . ?
C22 N3 Na1 118.8(7) . . ?
C3 Si1 C1 112.1(4) . . ?
C3 Si1 C4 108.1(4) . . ?
C1 Si1 C4 112.9(4) . . ?
C3 Si1 C2 105.8(5) . . ?
C1 Si1 C2 111.3(4) . . ?
C4 Si1 C2 106.2(4) . . ?
C1 Si2 C5 113.2(3) . . ?
C1 Si2 C7 110.9(4) . . ?
C5 Si2 C7 107.6(6) . . ?
C1 Si2 C6 112.1(4) . . ?
C5 Si2 C6 104.7(5) . . ?
C7 Si2 C6 107.9(6) . . ?
C10 C9 C8 122.2(7) . . ?
C9 C10 C11 119.6(7) . . ?
C12 C11 C10 119.7(7) . . ?
C11 C12 C13 121.9(7) . . ?
C12 C13 C8 119.8(7) . . ?
C12 C13 C14 119.7(6) . . ?
C8 C13 C14 120.5(6) . . ?
N1 C14 C13 112.7(6) . . ?
C20 C19 N2 114.7(7) . . ?
N3 C20 C19 114.5(9) . . ?
C23 O1 C25 137(2) . . ?
C24 C23 O1 117(3) . . ?
C26 C25 O1 123(3) . . ?

loop_
_geom_bond_atom_site_label_1
_geom_bond_atom_site_label_2
_geom_bond_distance
_geom_bond_site_symmetry_2
_geom_bond_publ_flag
Sb1 C8 2.186(6) . ?
Sb1 C1 2.255(5) . ?
Sb1 Na1 3.101(3) . ?
Na1 N2 2.454(6) . ?
Na1 N3 2.472(8) . ?
Na1 N1 2.502(6) . ?
Na1 C8 3.041(7) . ?
C1 Si2 1.863(7) . ?
C1 Si1 1.871(7) . ?
C8 C9 1.409(10) . ?
C8 C13 1.429(9) . ?
N1 C14 1.475(10) . ?
N1 C16 1.477(9) . ?
N1 C15 1.492(11) . ?
N2 C17 1.456(11) . ?
N2 C18 1.459(12) . ?
N2 C19 1.473(12) . ?
N3 C21 1.455(14) . ?
N3 C20 1.464(12) . ?
N3 C22 1.481(14) . ?
Si1 C3 1.863(9) . ?
Si1 C4 1.882(8) . ?
Si1 C2 1.907(8) . ?
Si2 C5 1.881(10) . ?
Si2 C7 1.894(10) . ?
Si2 C6 1.909(11) . ?
C9 C10 1.391(11) . ?
C10 C11 1.395(12) . ?
C11 C12 1.366(12) . ?
C12 C13 1.400(10) . ?
C13 C14 1.492(11) . ?
C19 C20 1.467(15) . ?
O1 C23 1.54(3) . ?
O1 C25 1.64(3) . ?
C23 C24 1.28(4) . ?
C25 C26 1.27(4) . ?

loop_
_geom_torsion_atom_site_label_1
_geom_torsion_atom_site_label_2
_geom_torsion_atom_site_label_3
_geom_torsion_atom_site_label_4
_geom_torsion
_geom_torsion_site_symmetry_1
_geom_torsion_site_symmetry_2
_geom_torsion_site_symmetry_3
_geom_torsion_site_symmetry_4
_geom_torsion_publ_flag
C8 Sb1 Na1 N2 -59.6(3) . . . . ?
C1 Sb1 Na1 N2 29.6(3) . . . . ?
C8 Sb1 Na1 N3 -175.6(5) . . . . ?
C1 Sb1 Na1 N3 -86.4(5) . . . . ?
C8 Sb1 Na1 N1 70.5(2) . . . . ?
C1 Sb1 Na1 N1 159.6(2) . . . . ?
C1 Sb1 Na1 C8 89.1(3) . . . . ?
C8 Sb1 C1 Si2 -85.3(3) . . . . ?
Na1 Sb1 C1 Si2 -154.2(2) . . . . ?
C8 Sb1 C1 Si1 144.7(3) . . . . ?
Na1 Sb1 C1 Si1 75.7(3) . . . . ?
C1 Sb1 C8 C9 -1.0(6) . . . . ?
Na1 Sb1 C8 C9 110.3(6) . . . . ?
C1 Sb1 C8 C13 176.5(5) . . . . ?
Na1 Sb1 C8 C13 -72.2(5) . . . . ?
C1 Sb1 C8 Na1 -111.37(19) . . . . ?
N2 Na1 C8 C9 15.0(5) . . . . ?
N3 Na1 C8 C9 47.2(18) . . . . ?
N1 Na1 C8 C9 141.6(5) . . . . ?
Sb1 Na1 C8 C9 -118.2(5) . . . . ?
N2 Na1 C8 C13 -102.6(4) . . . . ?
N3 Na1 C8 C13 -70.5(17) . . . . ?
N1 Na1 C8 C13 23.9(4) . . . . ?
Sb1 Na1 C8 C13 124.2(4) . . . . ?
N2 Na1 C8 Sb1 133.2(2) . . . . ?
N3 Na1 C8 Sb1 165.4(16) . . . . ?
N1 Na1 C8 Sb1 -100.2(2) . . . . ?
N2 Na1 N1 C14 92.4(5) . . . . ?
N3 Na1 N1 C14 177.0(4) . . . . ?
C8 Na1 N1 C14 7.0(4) . . . . ?
Sb1 Na1 N1 C14 -34.3(4) . . . . ?
N2 Na1 N1 C16 -25.6(6) . . . . ?
N3 Na1 N1 C16 59.0(5) . . . . ?
C8 Na1 N1 C16 -111.0(5) . . . . ?
Sb1 Na1 N1 C16 -152.2(5) . . . . ?
N2 Na1 N1 C15 -143.9(5) . . . . ?
N3 Na1 N1 C15 -59.3(6) . . . . ?
C8 Na1 N1 C15 130.7(6) . . . . ?
Sb1 Na1 N1 C15 89.5(5) . . . . ?
N3 Na1 N2 C17 -115.8(6) . . . . ?
N1 Na1 N2 C17 -13.8(6) . . . . ?
C8 Na1 N2 C17 59.0(5) . . . . ?
Sb1 Na1 N2 C17 94.3(5) . . . . ?
N3 Na1 N2 C18 128.0(7) . . . . ?
N1 Na1 N2 C18 -130.1(7) . . . . ?
C8 Na1 N2 C18 -57.2(7) . . . . ?
Sb1 Na1 N2 C18 -21.9(7) . . . . ?
N3 Na1 N2 C19 3.6(6) . . . . ?
N1 Na1 N2 C19 105.5(6) . . . . ?
C8 Na1 N2 C19 178.3(6) . . . . ?
Sb1 Na1 N2 C19 -146.3(5) . . . . ?
N2 Na1 N3 C21 -97.7(6) . . . . ?
N1 Na1 N3 C21 137.9(6) . . . . ?
C8 Na1 N3 C21 -130.9(15) . . . . ?
Sb1 Na1 N3 C21 31.0(8) . . . . ?
N2 Na1 N3 C20 22.4(6) . . . . ?
N1 Na1 N3 C20 -102.0(7) . . . . ?
C8 Na1 N3 C20 -11(2) . . . . ?
Sb1 Na1 N3 C20 151.1(6) . . . . ?
N2 Na1 N3 C22 140.8(8) . . . . ?
N1 Na1 N3 C22 16.3(8) . . . . ?
C8 Na1 N3 C22 107.6(16) . . . . ?
Sb1 Na1 N3 C22 -90.6(8) . . . . ?
Si2 C1 Si1 C3 170.1(4) . . . . ?
Sb1 C1 Si1 C3 -64.8(4) . . . . ?
Si2 C1 Si1 C4 -67.4(5) . . . . ?
Sb1 C1 Si1 C4 57.6(4) . . . . ?
Si2 C1 Si1 C2 51.9(5) . . . . ?
Sb1 C1 Si1 C2 176.9(4) . . . . ?
Si1 C1 Si2 C5 178.7(4) . . . . ?
Sb1 C1 Si2 C5 55.0(5) . . . . ?
Si1 C1 Si2 C7 57.7(6) . . . . ?
Sb1 C1 Si2 C7 -66.1(6) . . . . ?
Si1 C1 Si2 C6 -63.1(6) . . . . ?
Sb1 C1 Si2 C6 173.2(5) . . . . ?
C13 C8 C9 C10 -1.5(11) . . . . ?
Sb1 C8 C9 C10 176.1(6) . . . . ?
Na1 C8 C9 C10 -100.2(8) . . . . ?
C8 C9 C10 C11 -1.2(13) . . . . ?
C9 C10 C11 C12 2.8(13) . . . . ?
C10 C11 C12 C13 -1.7(12) . . . . ?
C11 C12 C13 C8 -1.1(11) . . . . ?
C11 C12 C13 C14 -179.3(7) . . . . ?
C9 C8 C13 C12 2.6(10) . . . . ?
Sb1 C8 C13 C12 -175.0(5) . . . . ?
Na1 C8 C13 C12 120.6(6) . . . . ?
C9 C8 C13 C14 -179.3(6) . . . . ?
Sb1 C8 C13 C14 3.1(9) . . . . ?
Na1 C8 C13 C14 -61.2(6) . . . . ?
C16 N1 C14 C13 74.9(7) . . . . ?
C15 N1 C14 C13 -165.6(6) . . . . ?
Na1 N1 C14 C13 -38.7(6) . . . . ?
C12 C13 C14 N1 -97.5(8) . . . . ?
C8 C13 C14 N1 84.4(7) . . . . ?
C17 N2 C19 C20 84.0(10) . . . . ?
C18 N2 C19 C20 -155.5(9) . . . . ?
Na1 N2 C19 C20 -31.2(10) . . . . ?
C21 N3 C20 C19 64.5(11) . . . . ?
C22 N3 C20 C19 -175.5(10) . . . . ?
Na1 N3 C20 C19 -49.2(10) . . . . ?
N2 C19 C20 N3 58.9(12) . . . . ?
C25 O1 C23 C24 179(2) . . . . ?
C23 O1 C25 C26 -149(5) . . . . ?
